data_4322577
loop_
_publ_author_name
'Shaun E. Landau'
'Robert H. Morris'
'Alan J. Lough'

_publ_section_title
;
 Acidic Dicationic Iron(II) Dihydrogen Complexes and Compounds Related by
 H2 Substitution
;
_journal_name_full 'Inorganic Chemistry'
_journal_page_first 6060
_journal_page_last 6068
_journal_paper_doi 10.1021/ic990876a
_journal_volume 38
_journal_year 1999
_chemical_formula_sum 'C23 H52 F6 Fe O9 P4 S2'
_chemical_formula_weight 830.50
_chemical_name_systematic
; 
 ? 
;
_space_group_IT_number 9
_symmetry_cell_setting monoclinic
_symmetry_space_group_name_Hall 'C -2yc'
_symmetry_space_group_name_H-M 'C 1 c 1'
_atom_sites_solution_hydrogens geom
_atom_sites_solution_primary direct
_atom_sites_solution_secondary difmap
_audit_creation_method SHELXL
_cell_angle_alpha 90.00
_cell_angle_beta 118.3180(10)
_cell_angle_gamma 90.00
_cell_formula_units_Z 4
_cell_length_a 21.5801(5)
_cell_length_b 10.3554(2)
_cell_length_c 20.1249(5)
_cell_measurement_temperature 200.0(1)
_cell_volume 3959.12(16)
_computing_cell_refinement 'Denzo-SMN (Otwinowski & Minor, 1997)'
_computing_data_collection 'KappaCCD server software (Nonius, 1997)'
_computing_data_reduction 'Denzo-SMN (Otwinowski & Minor, 1997)'
_computing_molecular_graphics 'Bruker SHELXTL V5.1'
_computing_publication_material 'Bruker SHELXTL V5.1'
_computing_structure_refinement 'SHELXL-97 (Sheldrick, 1997)'
_computing_structure_solution 'SHELXS-97 (Sheldrick, 1990)'
_diffrn_ambient_temperature 200.0(1)
_diffrn_measurement_device 'Nonius Kappa-CCD'
_diffrn_measurement_method '\f scans and \w scans with \k offsets'
_diffrn_radiation_monochromator graphite
_diffrn_radiation_source 'fine-focus sealed tube'
_diffrn_radiation_type MoK\a
_diffrn_radiation_wavelength 0.71073
_diffrn_reflns_av_R_equivalents 0.043
_diffrn_reflns_av_sigmaI/netI 0.0363
_diffrn_reflns_limit_h_max 26
_diffrn_reflns_limit_h_min 0
_diffrn_reflns_limit_k_max 12
_diffrn_reflns_limit_k_min 0
_diffrn_reflns_limit_l_max 22
_diffrn_reflns_limit_l_min -25
_diffrn_reflns_number 27306
_diffrn_reflns_theta_max 26.39
_diffrn_reflns_theta_min 4.10
_exptl_absorpt_coefficient_mu 0.717
_exptl_absorpt_correction_type multi-scan
_exptl_absorpt_process_details 'Denzo-SMN, (Otwinowski & Minor, 1997)'
_exptl_crystal_density_diffrn 1.393
_exptl_crystal_F_000 1736
_exptl_crystal_size_max 0.38
_exptl_crystal_size_mid 0.38
_exptl_crystal_size_min 0.15
_refine_diff_density_max 2.468
_refine_diff_density_min -0.705
_refine_diff_density_rms 0.111
_refine_ls_abs_structure_details 'Flack H D (1983), Acta Cryst. A39, 876-881'
_refine_ls_abs_structure_Flack 0.54(6)
_refine_ls_extinction_method none
_refine_ls_goodness_of_fit_all 1.033
_refine_ls_goodness_of_fit_obs 1.045
_refine_ls_hydrogen_treatment mixed
_refine_ls_matrix_type full
_refine_ls_number_parameters 407
_refine_ls_number_reflns 4027
_refine_ls_number_restraints 2
_refine_ls_restrained_S_all 1.033
_refine_ls_restrained_S_obs 1.044
_refine_ls_R_factor_all 0.0599
_refine_ls_R_factor_obs 0.0566
_refine_ls_shift/esd_max 0.000
_refine_ls_shift/esd_mean 0.000
_refine_ls_structure_factor_coef Fsqd
_refine_ls_weighting_details 'w=1/[\s^2^(Fo^2^)+(0.1384P)^2^+4.0282P] where P=(Fo^2^+2Fc^2^)/3'
_refine_ls_weighting_scheme calc
_refine_ls_wR_factor_all 0.1682
_refine_ls_wR_factor_obs 0.1640
_reflns_number_observed 3769
_reflns_number_total 4027
_reflns_observed_criterion >2sigma(I)
_cod_data_source_file ic990876a_2.cif
_cod_data_source_block k98208_Complex9[OTf]2
_cod_depositor_comments
;
The following automatic conversions were performed:

'_refine_ls_weighting_scheme' value 'calc
w=1/[\s^2^(Fo^2^)+(0.1384P)^2^+4.0282P] where P=(Fo^2^+2Fc^2^)/3' was
changed to 'calc'. New tag '_refine_ls_weighting_details' was
created. The value of the new tag was set to
'w=1/[\s^2^(Fo^2^)+(0.1384P)^2^+4.0282P] where P=(Fo^2^+2Fc^2^)/3'.

Automatic conversion script
Id: cif_fix_values 3143 2015-03-26 13:38:13Z robertas 
;
_cod_original_cell_volume 3959.1(2)
_cod_database_code 4322577

loop_
_symmetry_equiv_pos_as_xyz
'x, y, z'
'x, -y, z+1/2'
'x+1/2, y+1/2, z'
'x+1/2, -y+1/2, z+1/2'

loop_
_atom_site_aniso_label
_atom_site_aniso_U_11
_atom_site_aniso_U_22
_atom_site_aniso_U_33
_atom_site_aniso_U_23
_atom_site_aniso_U_13
_atom_site_aniso_U_12
Fe1 0.0262(4) 0.0207(4) 0.0219(4) 0.0001(3) 0.0127(3) 0.0006(3)
P1 0.0295(7) 0.0233(7) 0.0270(7) -0.0035(6) 0.0132(6) -0.0009(6)
P2 0.0460(9) 0.0249(8) 0.0255(7) 0.0014(6) 0.0212(7) -0.0003(6)
P3 0.0290(7) 0.0234(7) 0.0271(7) -0.0018(6) 0.0152(6) -0.0041(6)
P4 0.0327(7) 0.0249(7) 0.0249(7) -0.0003(6) 0.0161(6) -0.0046(6)
O1 0.042(3) 0.043(3) 0.056(3) -0.005(3) 0.019(2) 0.009(2)
O2 0.036(2) 0.031(2) 0.036(2) 0.000(2) 0.019(2) 0.007(2)
C1 0.031(3) 0.027(3) 0.029(3) -0.005(2) 0.014(2) -0.001(2)
C2 0.050(4) 0.031(3) 0.029(3) -0.004(3) 0.019(3) -0.006(3)
C3 0.067(5) 0.031(3) 0.025(3) 0.000(3) 0.021(3) 0.002(3)
C4 0.040(4) 0.031(3) 0.029(3) -0.002(3) 0.011(3) -0.006(3)
C5 0.045(4) 0.029(3) 0.033(3) -0.001(3) 0.023(3) -0.003(3)
C6 0.041(3) 0.025(3) 0.034(3) -0.002(3) 0.018(3) -0.005(3)
C7 0.050(4) 0.029(3) 0.050(4) -0.008(3) 0.024(4) -0.007(3)
C8 0.027(3) 0.044(4) 0.040(3) -0.010(3) 0.011(3) -0.002(3)
C9 0.050(5) 0.068(6) 0.061(5) 0.000(5) 0.018(4) -0.004(4)
C10 0.064(5) 0.026(3) 0.031(3) 0.007(3) 0.022(3) 0.004(3)
C11 0.089(7) 0.042(4) 0.046(4) 0.013(4) 0.029(5) -0.003(4)
C12 0.056(4) 0.041(4) 0.054(4) -0.003(3) 0.043(4) -0.001(3)
C13 0.112(9) 0.055(5) 0.093(8) 0.004(5) 0.084(8) -0.007(5)
C14 0.047(4) 0.025(3) 0.038(3) -0.002(3) 0.020(3) -0.003(3)
C15 0.075(6) 0.041(4) 0.055(5) -0.011(4) 0.029(4) 0.003(4)
C16 0.037(3) 0.042(4) 0.043(4) 0.001(3) 0.023(3) -0.009(3)
C17 0.049(5) 0.109(10) 0.092(8) -0.041(7) 0.039(6) -0.041(6)
C18 0.049(4) 0.038(4) 0.037(4) 0.011(3) 0.021(3) 0.008(3)
C19 0.139(11) 0.066(6) 0.047(5) 0.028(5) 0.046(6) 0.036(7)
C20 0.034(3) 0.056(4) 0.038(3) 0.000(3) 0.020(3) -0.006(3)
C21 0.062(5) 0.083(7) 0.059(5) -0.008(5) 0.045(5) -0.027(5)
S1 0.0530(12) 0.0539(13) 0.0534(12) -0.0029(9) 0.0290(10) -0.0058(9)
F1 0.157(8) 0.084(5) 0.101(5) -0.024(4) 0.098(6) -0.007(5)
F2 0.080(4) 0.093(5) 0.092(5) -0.038(4) 0.026(4) -0.037(4)
F3 0.117(6) 0.054(4) 0.126(6) 0.017(4) 0.080(5) 0.022(4)
O3 0.125(8) 0.058(4) 0.097(6) 0.017(4) 0.061(6) 0.022(5)
O4 0.052(4) 0.086(6) 0.098(6) -0.022(4) 0.042(4) -0.027(4)
O5 0.045(3) 0.080(5) 0.050(3) 0.006(3) 0.021(3) -0.008(3)
C22 0.076(6) 0.048(5) 0.056(5) -0.001(4) 0.030(5) -0.001(4)
S2 0.0400(8) 0.0307(7) 0.0398(8) -0.0001(7) 0.0244(7) 0.0005(6)
F4 0.100(5) 0.090(5) 0.169(8) 0.023(5) 0.110(6) 0.010(4)
F5 0.109(6) 0.060(4) 0.224(11) 0.008(5) 0.110(7) 0.028(4)
F6 0.044(4) 0.122(7) 0.142(8) 0.000(6) 0.013(4) -0.001(4)
O6 0.065(4) 0.035(3) 0.076(4) -0.003(3) 0.045(3) 0.006(3)
O7 0.071(4) 0.078(4) 0.044(3) -0.014(3) 0.027(3) -0.028(4)
O8 0.082(5) 0.064(4) 0.057(4) 0.019(3) 0.045(4) 0.004(3)
C23 0.052(5) 0.052(5) 0.100(8) -0.002(5) 0.051(6) 0.005(4)
O1S 0.037(3) 0.067(4) 0.053(3) 0.012(3) 0.014(2) -0.001(3)

loop_
_atom_site_label
_atom_site_type_symbol
_atom_site_fract_x
_atom_site_fract_y
_atom_site_fract_z
_atom_site_U_iso_or_equiv
_atom_site_thermal_displace_type
_atom_site_occupancy
_atom_site_calc_flag
_atom_site_refinement_flags
_atom_site_disorder_group
Fe1 Fe 0.04098(6) 0.22649(8) 0.44240(4) 0.0225(2) Uani 1 d . .
P1 P -0.03159(8) 0.06559(15) 0.36792(8) 0.0267(3) Uani 1 d . .
P2 P 0.04807(10) 0.2916(2) 0.33774(9) 0.0304(4) Uani 1 d . .
P3 P 0.11433(8) 0.38683(14) 0.51838(8) 0.0257(3) Uani 1 d . .
P4 P 0.03324(9) 0.16582(15) 0.54824(8) 0.0265(3) Uani 1 d . .
O1 O -0.0812(3) 0.3896(6) 0.3938(3) 0.0486(13) Uani 1 d . .
O2 O 0.1259(2) 0.1071(5) 0.4721(3) 0.0334(10) Uani 1 d . .
C1 C -0.0315(3) 0.3241(6) 0.4149(3) 0.0293(12) Uani 1 d . .
C2 C -0.0248(4) 0.0627(7) 0.2802(4) 0.0363(14) Uani 1 d . .
H2B H 0.0176(4) 0.0136(7) 0.2882(4) 0.044 Uiso 1 calc R .
H2C H -0.0666(4) 0.0195(7) 0.2397(4) 0.044 Uiso 1 calc R .
C3 C -0.0199(5) 0.2032(7) 0.2566(4) 0.041(2) Uani 1 d . .
H3A H -0.0659(5) 0.2467(7) 0.2386(4) 0.050 Uiso 1 calc R .
H3B H -0.0079(5) 0.2026(7) 0.2148(4) 0.050 Uiso 1 calc R .
C4 C 0.1426(4) 0.3371(7) 0.6163(4) 0.0357(14) Uani 1 d . .
H4A H 0.1772(4) 0.2658(7) 0.6309(4) 0.043 Uiso 1 calc R .
H4B H 0.1648(4) 0.4104(7) 0.6511(4) 0.043 Uiso 1 calc R .
C5 C 0.0765(4) 0.2922(7) 0.6200(4) 0.0338(14) Uani 1 d . .
H5A H 0.0440(4) 0.3659(7) 0.6101(4) 0.041 Uiso 1 calc R .
H5B H 0.0897(4) 0.2576(7) 0.6708(4) 0.041 Uiso 1 calc R .
C6 C -0.0143(4) -0.0990(6) 0.4035(4) 0.0329(13) Uani 1 d . .
H6A H 0.0371(4) -0.1085(6) 0.4363(4) 0.039 Uiso 1 calc R .
H6B H -0.0372(4) -0.1120(6) 0.4356(4) 0.039 Uiso 1 calc R .
C7 C -0.0395(4) -0.2089(7) 0.3429(5) 0.043(2) Uani 1 d . .
H7A H -0.0276(4) -0.2930(7) 0.3682(5) 0.064 Uiso 1 calc R .
H7B H -0.0162(4) -0.1995(7) 0.3116(5) 0.064 Uiso 1 calc R .
H7C H -0.0906(4) -0.2030(7) 0.3109(5) 0.064 Uiso 1 calc R .
C8 C -0.1260(3) 0.0945(8) 0.3347(4) 0.0391(15) Uani 1 d . .
H8A H -0.1311(3) 0.1250(8) 0.3784(4) 0.047 Uiso 1 calc R .
H8B H -0.1406(3) 0.1665(8) 0.2980(4) 0.047 Uiso 1 calc R .
C9 C -0.1786(5) -0.0166(11) 0.2977(6) 0.063(2) Uani 1 d . .
H9A H -0.2263(5) 0.0139(11) 0.2832(6) 0.094 Uiso 1 calc R .
H9B H -0.1667(5) -0.0881(11) 0.3336(6) 0.094 Uiso 1 calc R .
H9C H -0.1763(5) -0.0464(11) 0.2527(6) 0.094 Uiso 1 calc R .
C10 C 0.0277(5) 0.4635(7) 0.3104(4) 0.041(2) Uani 1 d . .
H10A H -0.0060(5) 0.4934(7) 0.3274(4) 0.049 Uiso 1 calc R .
H10B H 0.0716(5) 0.5138(7) 0.3387(4) 0.049 Uiso 1 calc R .
C11 C -0.0026(6) 0.4969(9) 0.2271(5) 0.061(2) Uani 1 d . .
H11A H -0.0109(6) 0.5902(9) 0.2202(5) 0.091 Uiso 1 calc R .
H11B H -0.0471(6) 0.4508(9) 0.1980(5) 0.091 Uiso 1 calc R .
H11C H 0.0308(6) 0.4713(9) 0.2093(5) 0.091 Uiso 1 calc R .
C12 C 0.1310(5) 0.2508(8) 0.3377(5) 0.043(2) Uani 1 d . .
H12A H 0.1704(5) 0.2697(8) 0.3884(5) 0.052 Uiso 1 calc R .
H12B H 0.1314(5) 0.1567(8) 0.3292(5) 0.052 Uiso 1 calc R .
C13 C 0.1450(7) 0.3206(11) 0.2795(7) 0.072(3) Uani 1 d . .
H13A H 0.1903(7) 0.2920(11) 0.2842(7) 0.108 Uiso 1 calc R .
H13B H 0.1465(7) 0.4139(11) 0.2881(7) 0.108 Uiso 1 calc R .
H13C H 0.1074(7) 0.3007(11) 0.2286(7) 0.108 Uiso 1 calc R .
C14 C 0.0711(4) 0.5442(6) 0.5092(4) 0.0365(14) Uani 1 d . .
H14A H 0.0650(4) 0.5845(6) 0.4618(4) 0.044 Uiso 1 calc R .
H14B H 0.0234(4) 0.5271(6) 0.5026(4) 0.044 Uiso 1 calc R .
C15 C 0.1051(6) 0.6432(9) 0.5711(5) 0.058(2) Uani 1 d . .
H15A H 0.0757(6) 0.7209(9) 0.5577(5) 0.087 Uiso 1 calc R .
H15B H 0.1517(6) 0.6653(9) 0.5774(5) 0.087 Uiso 1 calc R .
H15C H 0.1099(6) 0.6075(9) 0.6184(5) 0.087 Uiso 1 calc R .
C16 C 0.1955(4) 0.4190(8) 0.5131(4) 0.0387(15) Uani 1 d . .
H16A H 0.2163(4) 0.3351(8) 0.5107(4) 0.046 Uiso 1 calc R .
H16B H 0.1828(4) 0.4651(8) 0.4653(4) 0.046 Uiso 1 calc R .
C17 C 0.2515(6) 0.4971(14) 0.5775(7) 0.081(4) Uani 1 d . .
H17A H 0.2923(6) 0.5085(14) 0.5691(7) 0.122 Uiso 1 calc R .
H17B H 0.2660(6) 0.4514(14) 0.6253(7) 0.122 Uiso 1 calc R .
H17C H 0.2323(6) 0.5818(14) 0.5797(7) 0.122 Uiso 1 calc R .
C18 C 0.0782(4) 0.0162(7) 0.5927(4) 0.041(2) Uani 1 d . .
H18A H 0.0440(4) -0.0552(7) 0.5699(4) 0.050 Uiso 1 calc R .
H18B H 0.1159(4) 0.0024(7) 0.5787(4) 0.050 Uiso 1 calc R .
C19 C 0.1103(8) 0.0030(12) 0.6759(6) 0.083(4) Uani 1 d . .
H19A H 0.1323(8) -0.0822(12) 0.6912(6) 0.125 Uiso 1 calc R .
H19B H 0.0737(8) 0.0124(12) 0.6914(6) 0.125 Uiso 1 calc R .
H19C H 0.1460(8) 0.0702(12) 0.7002(6) 0.125 Uiso 1 calc R .
C20 C -0.0551(4) 0.1531(9) 0.5397(4) 0.041(2) Uani 1 d . .
H20A H -0.0823(4) 0.2305(9) 0.5126(4) 0.049 Uiso 1 calc R .
H20B H -0.0788(4) 0.0772(9) 0.5079(4) 0.049 Uiso 1 calc R .
C21 C -0.0591(5) 0.1407(12) 0.6126(5) 0.061(3) Uani 1 d . .
H21A H -0.1085(5) 0.1347(12) 0.6012(5) 0.092 Uiso 1 calc R .
H21B H -0.0374(5) 0.2166(12) 0.6443(5) 0.092 Uiso 1 calc R .
H21C H -0.0339(5) 0.0628(12) 0.6395(5) 0.092 Uiso 1 calc R .
S1 S -0.12142(13) 0.7726(2) 0.53470(14) 0.0519(5) Uani 1 d . .
F1 F -0.1245(6) 0.6501(8) 0.4195(5) 0.099(3) Uani 1 d . .
F2 F -0.2095(4) 0.6035(9) 0.4420(5) 0.094(2) Uani 1 d . .
F3 F -0.0996(5) 0.5279(7) 0.5218(5) 0.090(2) Uani 1 d . .
O3 O -0.1615(6) 0.8714(8) 0.4810(6) 0.090(3) Uani 1 d . .
O4 O -0.0483(4) 0.7849(9) 0.5664(5) 0.076(2) Uani 1 d . .
O5 O -0.1464(3) 0.7340(8) 0.5857(4) 0.059(2) Uani 1 d . .
C22 C -0.1399(6) 0.6288(10) 0.4773(6) 0.061(2) Uani 1 d . .
S2 S 0.14755(9) -0.2016(2) 0.37467(10) 0.0346(4) Uani 1 d . .
F4 F 0.2505(4) -0.1744(8) 0.3421(6) 0.101(3) Uani 1 d . .
F5 F 0.2466(5) -0.3591(8) 0.3895(7) 0.118(4) Uani 1 d . .
F6 F 0.2836(4) -0.1958(10) 0.4574(6) 0.115(3) Uani 1 d . .
O6 O 0.1457(4) -0.0633(5) 0.3809(4) 0.0540(14) Uani 1 d . .
O7 O 0.1047(4) -0.2493(8) 0.2999(4) 0.065(2) Uani 1 d . .
O8 O 0.1422(4) -0.2725(7) 0.4331(4) 0.063(2) Uani 1 d . .
C23 C 0.2366(5) -0.2351(10) 0.3913(7) 0.062(3) Uani 1 d . .
O1S O 0.2497(3) 0.0982(7) 0.5960(4) 0.0556(15) Uani 1 d . .

loop_
_atom_type_symbol
_atom_type_description
_atom_type_scat_dispersion_real
_atom_type_scat_dispersion_imag
_atom_type_scat_source
C C 0.0033 0.0016 'International Tables Vol C Tables 4.2.6.8 and 6.1.1.4'
H H 0.0000 0.0000 'International Tables Vol C Tables 4.2.6.8 and 6.1.1.4'
O O 0.0106 0.0060 'International Tables Vol C Tables 4.2.6.8 and 6.1.1.4'
F F 0.0171 0.0103 'International Tables Vol C Tables 4.2.6.8 and 6.1.1.4'
P P 0.1023 0.0942 'International Tables Vol C Tables 4.2.6.8 and 6.1.1.4'
S S 0.1246 0.1234 'International Tables Vol C Tables 4.2.6.8 and 6.1.1.4'
Fe Fe 0.3463 0.8444 'International Tables Vol C Tables 4.2.6.8 and 6.1.1.4'

loop_
_geom_angle_atom_site_label_1
_geom_angle_atom_site_label_2
_geom_angle_atom_site_label_3
_geom_angle
_geom_angle_site_symmetry_1
_geom_angle_site_symmetry_3
_geom_angle_publ_flag
C1 Fe1 O2 178.3(2) . . ?
C1 Fe1 P2 88.8(2) . . ?
O2 Fe1 P2 90.3(2) . . ?
C1 Fe1 P1 89.0(2) . . ?
O2 Fe1 P1 89.51(14) . . ?
P2 Fe1 P1 86.30(6) . . ?
C1 Fe1 P4 90.2(2) . . ?
O2 Fe1 P4 90.74(14) . . ?
P2 Fe1 P4 178.65(7) . . ?
P1 Fe1 P4 94.57(7) . . ?
C1 Fe1 P3 91.4(2) . . ?
O2 Fe1 P3 90.2(2) . . ?
P2 Fe1 P3 94.23(7) . . ?
P1 Fe1 P3 179.39(7) . . ?
P4 Fe1 P3 84.90(6) . . ?
C6 P1 C2 105.5(3) . . ?
C6 P1 C8 106.3(3) . . ?
C2 P1 C8 103.4(3) . . ?
C6 P1 Fe1 118.4(2) . . ?
C2 P1 Fe1 107.4(2) . . ?
C8 P1 Fe1 114.5(2) . . ?
C3 P2 C12 104.5(4) . . ?
C3 P2 C10 103.7(3) . . ?
C12 P2 C10 108.3(4) . . ?
C3 P2 Fe1 107.3(3) . . ?
C12 P2 Fe1 115.1(3) . . ?
C10 P2 Fe1 116.6(2) . . ?
C16 P3 C4 105.8(3) . . ?
C16 P3 C14 106.6(3) . . ?
C4 P3 C14 104.5(3) . . ?
C16 P3 Fe1 117.8(3) . . ?
C4 P3 Fe1 106.5(2) . . ?
C14 P3 Fe1 114.5(2) . . ?
C18 P4 C20 105.8(4) . . ?
C18 P4 C5 105.4(4) . . ?
C20 P4 C5 104.0(4) . . ?
C18 P4 Fe1 115.6(2) . . ?
C20 P4 Fe1 117.5(2) . . ?
C5 P4 Fe1 107.4(2) . . ?
C1 O1 O6 21.2(4) . . ?
Fe1 O2 F3 22.16(13) . . ?
Fe1 O2 F1 12.76(13) . . ?
F3 O2 F1 17.36(9) . . ?
O1 C1 Fe1 177.7(6) . . ?
C3 C2 P1 109.0(5) . . ?
C2 C3 P2 109.7(5) . . ?
C5 C4 P3 107.1(5) . . ?
C4 C5 P4 108.4(5) . . ?
C7 C6 P1 116.4(5) . . ?
C9 C8 P1 119.3(6) . . ?
C11 C10 P2 117.6(6) . . ?
C13 C12 P2 116.1(7) . . ?
C15 C14 P3 119.5(6) . . ?
C17 C16 P3 116.3(6) . . ?
C19 C18 P4 119.2(7) . . ?
C21 C20 P4 116.7(6) . . ?
O4 S1 O5 115.3(5) . . ?
O4 S1 O3 115.0(6) . . ?
O5 S1 O3 116.2(5) . . ?
O4 S1 C22 103.0(5) . . ?
O5 S1 C22 100.7(5) . . ?
O3 S1 C22 103.5(5) . . ?
C22 F1 O2 102.0(6) . . ?
C22 F3 O2 130.4(6) . . ?
F2 C22 F1 104.0(9) . . ?
F2 C22 F3 113.3(9) . . ?
F1 C22 F3 109.9(9) . . ?
F2 C22 S1 110.5(8) . . ?
F1 C22 S1 109.9(7) . . ?
F3 C22 S1 109.1(7) . . ?
O7 S2 O8 115.0(5) . . ?
O7 S2 O6 113.8(5) . . ?
O8 S2 O6 114.9(4) . . ?
O7 S2 C23 103.1(5) . . ?
O8 S2 C23 103.9(5) . . ?
O6 S2 C23 104.1(4) . . ?
S2 O6 O1 137.0(3) . . ?
F6 C23 F5 106.1(11) . . ?
F6 C23 F4 105.9(9) . . ?
F5 C23 F4 110.3(9) . . ?
F6 C23 S2 111.9(8) . . ?
F5 C23 S2 110.9(7) . . ?
F4 C23 S2 111.5(8) . . ?

loop_
_geom_bond_atom_site_label_1
_geom_bond_atom_site_label_2
_geom_bond_distance
_geom_bond_site_symmetry_2
_geom_bond_publ_flag
Fe1 C1 1.719(7) . ?
Fe1 O2 2.051(5) . ?
Fe1 P2 2.285(2) . ?
Fe1 P1 2.291(2) . ?
Fe1 P4 2.301(2) . ?
Fe1 P3 2.303(2) . ?
P1 C6 1.817(7) . ?
P1 C2 1.840(7) . ?
P1 C8 1.842(7) . ?
P2 C3 1.839(8) . ?
P2 C12 1.840(8) . ?
P2 C10 1.853(7) . ?
P3 C16 1.834(7) . ?
P3 C4 1.838(7) . ?
P3 C14 1.843(7) . ?
P4 C18 1.822(7) . ?
P4 C20 1.836(7) . ?
P4 C5 1.841(7) . ?
O1 C1 1.165(9) . ?
O1 O6 6.873(8) . ?
O2 F3 6.949(8) . ?
O2 F1 7.517(10) . ?
C2 C3 1.549(10) . ?
C4 C5 1.534(10) . ?
C6 C7 1.565(9) . ?
C8 C9 1.538(12) . ?
C10 C11 1.523(11) . ?
C12 C13 1.524(12) . ?
C14 C15 1.508(11) . ?
C16 C17 1.519(12) . ?
C18 C19 1.484(11) . ?
C20 C21 1.515(11) . ?
S1 O4 1.399(8) . ?
S1 O5 1.424(7) . ?
S1 O3 1.441(9) . ?
S1 C22 1.810(10) . ?
F1 C22 1.371(13) . ?
F2 C22 1.348(14) . ?
F3 C22 1.383(13) . ?
S2 O7 1.429(7) . ?
S2 O8 1.437(7) . ?
S2 O6 1.441(6) . ?
S2 C23 1.820(9) . ?
F4 C23 1.322(14) . ?
F5 C23 1.306(13) . ?
F6 C23 1.30(2) . ?
